data_7031528
loop_
_publ_author_name
'Loh, Claas'
'Seupel, Susanne'
'Koch, Alexander'
'G\"orls, Helmar'
'Krieck, Sven'
'Westerhausen, Matthias'

_publ_section_title
;
 Strong intramolecular calcium-\p interactions with aryl substituents -
 requirements and limitations.
;
_journal_issue 38
_journal_name_full 'Dalton transactions (Cambridge, England : 2003)'
_journal_page_first 14440
_journal_page_last 14449
_journal_paper_doi 10.1039/c4dt00949e
_journal_volume 43
_journal_year 2014
_chemical_formula_moiety 'C52 H64 Ca N6'
_chemical_formula_sum 'C52 H64 Ca N6'
_chemical_formula_weight 813.17
_space_group_IT_number 2
_symmetry_cell_setting triclinic
_symmetry_space_group_name_Hall '-P 1'
_symmetry_space_group_name_H-M 'P -1'
_atom_sites_solution_hydrogens geom
_atom_sites_solution_primary direct
_atom_sites_solution_secondary difmap
_audit_creation_method SHELXL-97
_cell_angle_alpha 79.156(1)
_cell_angle_beta 77.228(1)
_cell_angle_gamma 66.909(1)
_cell_formula_units_Z 2
_cell_length_a 10.6116(3)
_cell_length_b 12.0133(2)
_cell_length_c 20.2597(4)
_cell_measurement_reflns_used 14822
_cell_measurement_temperature 133(2)
_cell_measurement_theta_max 27.52
_cell_measurement_theta_min 2.50
_cell_volume 2302.15(9)
_computing_cell_refinement DENZO
_computing_data_collection COLLECT
_computing_data_reduction DENZO
_computing_molecular_graphics SHELXTL/PC
_computing_publication_material SHELXL-97
_computing_structure_refinement 'SHELXL-97 (Sheldrick, 2008)'
_computing_structure_solution 'SHELXS-97 (Sheldrick, 2008)'
_diffrn_ambient_temperature 133(2)
_diffrn_measured_fraction_theta_full 0.976
_diffrn_measured_fraction_theta_max 0.976
_diffrn_measurement_device_type KappaCCD
_diffrn_measurement_method 'phi- + omega-scan'
_diffrn_radiation_monochromator graphite
_diffrn_radiation_source 'fine-focus sealed tube'
_diffrn_radiation_type MoK\a
_diffrn_radiation_wavelength 0.71073
_diffrn_reflns_av_R_equivalents 0.0245
_diffrn_reflns_av_sigmaI/netI 0.0415
_diffrn_reflns_limit_h_max 13
_diffrn_reflns_limit_h_min -13
_diffrn_reflns_limit_k_max 15
_diffrn_reflns_limit_k_min -15
_diffrn_reflns_limit_l_max 26
_diffrn_reflns_limit_l_min -24
_diffrn_reflns_number 14822
_diffrn_reflns_theta_full 27.52
_diffrn_reflns_theta_max 27.52
_diffrn_reflns_theta_min 2.50
_exptl_absorpt_coefficient_mu 0.178
_exptl_absorpt_correction_type none
_exptl_crystal_colour colourless
_exptl_crystal_density_diffrn 1.173
_exptl_crystal_density_method 'not measured'
_exptl_crystal_description prism
_exptl_crystal_F_000 876
_exptl_crystal_size_max 0.068
_exptl_crystal_size_mid 0.062
_exptl_crystal_size_min 0.054
_refine_diff_density_max 0.334
_refine_diff_density_min -0.274
_refine_diff_density_rms 0.058
_refine_ls_extinction_method none
_refine_ls_goodness_of_fit_ref 1.094
_refine_ls_hydrogen_treatment constr
_refine_ls_matrix_type full
_refine_ls_number_parameters 546
_refine_ls_number_reflns 10344
_refine_ls_number_restraints 0
_refine_ls_restrained_S_all 1.094
_refine_ls_R_factor_all 0.0699
_refine_ls_R_factor_gt 0.0553
_refine_ls_shift/su_max 0.001
_refine_ls_shift/su_mean 0.000
_refine_ls_structure_factor_coef Fsqd
_refine_ls_weighting_details 'calc w=1/[\s^2^(Fo^2^)+(0.0000P)^2^+2.9925P] where P=(Fo^2^+2Fc^2^)/3'
_refine_ls_weighting_scheme calc
_refine_ls_wR_factor_gt 0.1072
_refine_ls_wR_factor_ref 0.1168
_reflns_number_gt 8689
_reflns_number_total 10344
_reflns_threshold_expression >2sigma(I)
_cod_data_source_file c4dt00949e2.cif
_cod_data_source_block FO5076
_cod_depositor_comments 'Adding full bibliography for 7031525--7031529.cif.'
_cod_original_cell_volume 2302.16(9)
_cod_database_code 7031528

loop_
_symmetry_equiv_pos_as_xyz
'x, y, z'
'-x, -y, -z'

loop_
_atom_site_label
_atom_site_type_symbol
_atom_site_fract_x
_atom_site_fract_y
_atom_site_fract_z
_atom_site_U_iso_or_equiv
_atom_site_adp_type
_atom_site_occupancy
_atom_site_symmetry_multiplicity
_atom_site_calc_flag
_atom_site_refinement_flags
Ca1 Ca 0.65457(4) 0.88448(3) 0.777204(19) 0.01683(9) Uani 1 1 d .
N1A N 0.65187(17) 0.79435(15) 0.89378(8) 0.0171(3) Uani 1 1 d .
N2A N 0.53483(17) 0.67036(15) 0.88410(8) 0.0193(3) Uani 1 1 d .
N3A N 0.76823(17) 0.96271(15) 0.84061(8) 0.0198(3) Uani 1 1 d .
C1A C 0.56614(19) 0.72970(17) 0.92152(9) 0.0162(4) Uani 1 1 d .
C2A C 0.4806(2) 0.74034(18) 0.99451(10) 0.0199(4) Uani 1 1 d .
C3A C 0.4760(2) 0.84910(19) 1.02551(11) 0.0247(4) Uani 1 1 d .
H3AA H 0.4126 0.8576 1.0691 0.037 Uiso 1 1 calc R
H3AB H 0.4431 0.9235 0.9943 0.037 Uiso 1 1 calc R
H3AC H 0.5692 0.8358 1.0329 0.037 Uiso 1 1 calc R
C4A C 0.3300(2) 0.7625(2) 0.98875(11) 0.0290(5) Uani 1 1 d .
H4AA H 0.2719 0.7735 1.0337 0.043 Uiso 1 1 calc R
H4AB H 0.3279 0.6922 0.9717 0.043 Uiso 1 1 calc R
H4AC H 0.2946 0.8357 0.9572 0.043 Uiso 1 1 calc R
C5A C 0.5330(2) 0.6218(2) 1.04228(11) 0.0278(5) Uani 1 1 d .
H5AA H 0.4630 0.6236 1.0832 0.042 Uiso 1 1 calc R
H5AB H 0.6197 0.6145 1.0554 0.042 Uiso 1 1 calc R
H5AC H 0.5496 0.5520 1.0187 0.042 Uiso 1 1 calc R
C6A C 0.75277(19) 0.79606(17) 0.92504(9) 0.0171(4) Uani 1 1 d .
C7A C 0.8134(2) 0.7108(2) 0.97691(11) 0.0245(4) Uani 1 1 d .
H7AA H 0.7830 0.6447 0.9937 0.029 Uiso 1 1 calc R
C8A C 0.9183(2) 0.7200(2) 1.00518(12) 0.0317(5) Uani 1 1 d .
H8AA H 0.9557 0.6604 1.0409 0.038 Uiso 1 1 calc R
C9A C 0.9678(2) 0.8120(2) 0.98276(12) 0.0311(5) Uani 1 1 d .
H9AA H 1.0357 0.8184 1.0040 0.037 Uiso 1 1 calc R
C10A C 0.9168(2) 0.8974(2) 0.92764(11) 0.0234(4) Uani 1 1 d .
C11A C 0.9665(2) 0.9923(2) 0.89877(12) 0.0297(5) Uani 1 1 d .
H11A H 1.0346 1.0028 0.9179 0.036 Uiso 1 1 calc R
C12A C 0.9171(2) 1.0688(2) 0.84356(12) 0.0290(5) Uani 1 1 d .
H12A H 0.9486 1.1337 0.8246 0.035 Uiso 1 1 calc R
C13A C 0.8188(2) 1.04944(19) 0.81537(11) 0.0250(4) Uani 1 1 d .
H13A H 0.7869 1.1013 0.7761 0.030 Uiso 1 1 calc R
C14A C 0.8125(2) 0.88777(18) 0.89739(10) 0.0184(4) Uani 1 1 d .
C15A C 0.5960(2) 0.67072(17) 0.81479(10) 0.0187(4) Uani 1 1 d .
C16A C 0.7410(2) 0.61530(17) 0.79331(10) 0.0199(4) Uani 1 1 d .
C17A C 0.7937(2) 0.62993(19) 0.72401(11) 0.0251(4) Uani 1 1 d .
H17A H 0.8908 0.5944 0.7091 0.030 Uiso 1 1 calc R
C18A C 0.7071(3) 0.6953(2) 0.67643(11) 0.0303(5) Uani 1 1 d .
H18A H 0.7453 0.7078 0.6299 0.036 Uiso 1 1 calc R
C19A C 0.5653(3) 0.7420(2) 0.69729(11) 0.0284(5) Uani 1 1 d .
H19A H 0.5063 0.7832 0.6643 0.034 Uiso 1 1 calc R
C20A C 0.5065(2) 0.73001(18) 0.76571(11) 0.0234(4) Uani 1 1 d .
C21A C 0.8361(2) 0.53476(18) 0.84308(11) 0.0219(4) Uani 1 1 d .
H21A H 0.7902 0.5586 0.8897 0.026 Uiso 1 1 calc R
C22A C 0.8503(2) 0.40288(19) 0.84226(12) 0.0278(5) Uani 1 1 d .
H22A H 0.7580 0.3975 0.8532 0.042 Uiso 1 1 calc R
H22B H 0.9071 0.3495 0.8761 0.042 Uiso 1 1 calc R
H22C H 0.8947 0.3775 0.7969 0.042 Uiso 1 1 calc R
C23A C 0.9783(2) 0.5474(2) 0.82846(13) 0.0312(5) Uani 1 1 d .
H23A H 0.9655 0.6332 0.8266 0.047 Uiso 1 1 calc R
H23B H 1.0289 0.5175 0.7847 0.047 Uiso 1 1 calc R
H23C H 1.0315 0.4994 0.8648 0.047 Uiso 1 1 calc R
C24A C 0.3496(2) 0.7758(2) 0.78860(12) 0.0303(5) Uani 1 1 d .
H24A H 0.3285 0.8169 0.8305 0.036 Uiso 1 1 calc R
C25A C 0.3010(3) 0.6670(3) 0.80792(16) 0.0455(7) Uani 1 1 d .
H25A H 0.3522 0.6094 0.8427 0.068 Uiso 1 1 calc R
H25B H 0.3185 0.6262 0.7674 0.068 Uiso 1 1 calc R
H25C H 0.2014 0.6962 0.8259 0.068 Uiso 1 1 calc R
C26A C 0.2694(3) 0.8689(3) 0.73520(15) 0.0462(7) Uani 1 1 d .
H26A H 0.3063 0.9344 0.7212 0.069 Uiso 1 1 calc R
H26B H 0.1709 0.9032 0.7548 0.069 Uiso 1 1 calc R
H26C H 0.2798 0.8286 0.6954 0.069 Uiso 1 1 calc R
N1B N 0.54462(16) 1.05421(14) 0.70200(8) 0.0168(3) Uani 1 1 d .
N2B N 0.41192(17) 1.27011(15) 0.67363(8) 0.0187(3) Uani 1 1 d .
N3B N 0.82597(17) 0.91584(16) 0.68272(9) 0.0210(3) Uani 1 1 d .
C1B C 0.44412(19) 1.16651(17) 0.71221(9) 0.0163(4) Uani 1 1 d .
C2B C 0.3518(2) 1.17694(18) 0.78323(10) 0.0185(4) Uani 1 1 d .
C3B C 0.3555(2) 1.2817(2) 0.81472(11) 0.0262(4) Uani 1 1 d .
H3BA H 0.2965 1.2889 0.8595 0.039 Uiso 1 1 calc R
H3BB H 0.3214 1.3579 0.7850 0.039 Uiso 1 1 calc R
H3BC H 0.4511 1.2654 0.8198 0.039 Uiso 1 1 calc R
C4B C 0.3931(2) 1.06169(19) 0.83365(10) 0.0230(4) Uani 1 1 d .
H4BA H 0.3254 1.0736 0.8758 0.034 Uiso 1 1 calc R
H4BB H 0.4854 1.0448 0.8437 0.034 Uiso 1 1 calc R
H4BC H 0.3948 0.9928 0.8137 0.034 Uiso 1 1 calc R
C5B C 0.2025(2) 1.2058(2) 0.77309(11) 0.0264(4) Uani 1 1 d .
H5BA H 0.1411 1.2146 0.8173 0.040 Uiso 1 1 calc R
H5BB H 0.1994 1.1394 0.7527 0.040 Uiso 1 1 calc R
H5BC H 0.1717 1.2819 0.7429 0.040 Uiso 1 1 calc R
C6B C 0.6146(2) 1.02867(17) 0.63625(10) 0.0172(4) Uani 1 1 d .
C7B C 0.5509(2) 1.05858(17) 0.57885(10) 0.0190(4) Uani 1 1 d .
H7BA H 0.4525 1.0944 0.5842 0.023 Uiso 1 1 calc R
C8B C 0.6273(2) 1.03755(18) 0.51323(10) 0.0231(4) Uani 1 1 d .
H8BA H 0.5798 1.0635 0.4752 0.028 Uiso 1 1 calc R
C9B C 0.7684(2) 0.98050(19) 0.50307(10) 0.0244(4) Uani 1 1 d .
H9BA H 0.8190 0.9694 0.4583 0.029 Uiso 1 1 calc R
C10B C 0.8382(2) 0.93821(18) 0.55997(10) 0.0220(4) Uani 1 1 d .
C11B C 0.9831(2) 0.8734(2) 0.55414(11) 0.0282(5) Uani 1 1 d .
H11B H 1.0375 0.8579 0.5105 0.034 Uiso 1 1 calc R
C12B C 1.0452(2) 0.8328(2) 0.61083(12) 0.0304(5) Uani 1 1 d .
H12B H 1.1428 0.7907 0.6071 0.037 Uiso 1 1 calc R
C13B C 0.9621(2) 0.8547(2) 0.67456(11) 0.0260(4) Uani 1 1 d .
H13B H 1.0053 0.8243 0.7140 0.031 Uiso 1 1 calc R
C14B C 0.7621(2) 0.96063(17) 0.62625(10) 0.0182(4) Uani 1 1 d .
C15B C 0.4762(2) 1.29767(17) 0.60808(10) 0.0191(4) Uani 1 1 d .
C16B C 0.3955(2) 1.33509(17) 0.55508(10) 0.0211(4) Uani 1 1 d .
C17B C 0.4570(2) 1.36215(18) 0.48906(10) 0.0246(4) Uani 1 1 d .
H17B H 0.4051 1.3838 0.4529 0.029 Uiso 1 1 calc R
C18B C 0.5920(2) 1.35815(19) 0.47522(10) 0.0267(5) Uani 1 1 d .
H18B H 0.6329 1.3754 0.4297 0.032 Uiso 1 1 calc R
C19B C 0.6674(2) 1.32885(18) 0.52780(11) 0.0244(4) Uani 1 1 d .
H19B H 0.7593 1.3286 0.5180 0.029 Uiso 1 1 calc R
C20B C 0.6117(2) 1.29972(17) 0.59488(10) 0.0217(4) Uani 1 1 d .
C21B C 0.2456(2) 1.34342(19) 0.57261(10) 0.0239(4) Uani 1 1 d .
H21B H 0.2426 1.2719 0.6064 0.029 Uiso 1 1 calc R
C22B C 0.1848(3) 1.3389(2) 0.51156(12) 0.0333(5) Uani 1 1 d .
H22D H 0.2440 1.2653 0.4898 0.050 Uiso 1 1 calc R
H22E H 0.1805 1.4109 0.4787 0.050 Uiso 1 1 calc R
H22F H 0.0911 1.3376 0.5272 0.050 Uiso 1 1 calc R
C23B C 0.1535(2) 1.4588(2) 0.60685(12) 0.0314(5) Uani 1 1 d .
H23D H 0.1911 1.4603 0.6466 0.047 Uiso 1 1 calc R
H23E H 0.0590 1.4590 0.6214 0.047 Uiso 1 1 calc R
H23F H 0.1515 1.5309 0.5744 0.047 Uiso 1 1 calc R
C24B C 0.6894(2) 1.2767(2) 0.65409(11) 0.0250(4) Uani 1 1 d .
H24B H 0.6674 1.2115 0.6874 0.030 Uiso 1 1 calc R
C25B C 0.6332(3) 1.3920(2) 0.69027(13) 0.0404(6) Uani 1 1 d .
H25D H 0.5319 1.4187 0.7020 0.061 Uiso 1 1 calc R
H25E H 0.6584 1.4566 0.6600 0.061 Uiso 1 1 calc R
H25F H 0.6735 1.3744 0.7319 0.061 Uiso 1 1 calc R
C26B C 0.8467(3) 1.2333(3) 0.63472(13) 0.0378(6) Uani 1 1 d .
H26D H 0.8807 1.1583 0.6130 0.057 Uiso 1 1 calc R
H26E H 0.8884 1.2174 0.6758 0.057 Uiso 1 1 calc R
H26F H 0.8723 1.2963 0.6029 0.057 Uiso 1 1 calc R

loop_
_atom_site_aniso_label
_atom_site_aniso_U_11
_atom_site_aniso_U_22
_atom_site_aniso_U_33
_atom_site_aniso_U_23
_atom_site_aniso_U_13
_atom_site_aniso_U_12
Ca1 0.01760(19) 0.01748(18) 0.01531(18) -0.00123(14) -0.00315(14) -0.00635(15)
N1A 0.0178(8) 0.0195(8) 0.0156(8) -0.0035(6) -0.0025(6) -0.0081(6)
N2A 0.0189(8) 0.0198(8) 0.0208(8) -0.0047(6) -0.0029(7) -0.0078(7)
N3A 0.0200(8) 0.0200(8) 0.0194(8) -0.0035(6) -0.0001(7) -0.0085(7)
C1A 0.0141(9) 0.0170(9) 0.0167(9) -0.0006(7) -0.0042(7) -0.0047(7)
C2A 0.0208(10) 0.0232(10) 0.0177(9) -0.0035(8) -0.0005(8) -0.0112(8)
C3A 0.0281(11) 0.0255(11) 0.0207(10) -0.0079(8) 0.0025(8) -0.0113(9)
C4A 0.0196(10) 0.0419(13) 0.0255(11) -0.0067(9) 0.0030(8) -0.0136(10)
C5A 0.0361(12) 0.0270(11) 0.0229(10) 0.0007(8) -0.0029(9) -0.0168(10)
C6A 0.0158(9) 0.0208(9) 0.0154(9) -0.0036(7) -0.0025(7) -0.0069(7)
C7A 0.0228(10) 0.0299(11) 0.0237(10) 0.0001(8) -0.0058(8) -0.0130(9)
C8A 0.0290(12) 0.0414(13) 0.0266(11) 0.0042(10) -0.0135(9) -0.0135(10)
C9A 0.0247(11) 0.0451(14) 0.0307(12) -0.0037(10) -0.0114(9) -0.0169(10)
C10A 0.0187(10) 0.0305(11) 0.0251(10) -0.0089(9) -0.0010(8) -0.0121(9)
C11A 0.0231(11) 0.0382(13) 0.0351(12) -0.0139(10) -0.0002(9) -0.0169(10)
C12A 0.0281(11) 0.0288(11) 0.0351(12) -0.0098(9) 0.0030(9) -0.0173(9)
C13A 0.0271(11) 0.0230(10) 0.0258(11) -0.0047(8) 0.0007(9) -0.0119(9)
C14A 0.0159(9) 0.0227(10) 0.0166(9) -0.0065(7) 0.0008(7) -0.0067(8)
C15A 0.0229(10) 0.0161(9) 0.0205(9) -0.0029(7) -0.0060(8) -0.0092(8)
C16A 0.0235(10) 0.0160(9) 0.0203(9) -0.0049(7) -0.0022(8) -0.0067(8)
C17A 0.0296(11) 0.0207(10) 0.0227(10) -0.0075(8) 0.0019(8) -0.0079(9)
C18A 0.0483(14) 0.0281(11) 0.0170(10) -0.0056(8) -0.0033(9) -0.0162(10)
C19A 0.0425(13) 0.0235(11) 0.0239(11) -0.0027(8) -0.0150(10) -0.0120(10)
C20A 0.0285(11) 0.0195(10) 0.0265(11) -0.0044(8) -0.0113(9) -0.0090(8)
C21A 0.0177(10) 0.0208(10) 0.0230(10) -0.0023(8) -0.0021(8) -0.0032(8)
C22A 0.0250(11) 0.0207(10) 0.0349(12) 0.0005(9) -0.0075(9) -0.0057(9)
C23A 0.0249(11) 0.0294(12) 0.0409(13) -0.0017(10) -0.0088(10) -0.0107(9)
C24A 0.0267(11) 0.0294(11) 0.0391(13) -0.0089(10) -0.0158(10) -0.0070(9)
C25A 0.0342(14) 0.0455(15) 0.0682(19) -0.0111(14) -0.0146(13) -0.0213(12)
C26A 0.0391(15) 0.0450(15) 0.0557(17) -0.0126(13) -0.0289(13) -0.0022(12)
N1B 0.0164(8) 0.0177(8) 0.0147(7) -0.0020(6) -0.0005(6) -0.0056(6)
N2B 0.0193(8) 0.0188(8) 0.0161(8) -0.0024(6) -0.0018(6) -0.0055(7)
N3B 0.0190(8) 0.0239(9) 0.0207(8) -0.0035(7) -0.0027(7) -0.0084(7)
C1B 0.0152(9) 0.0193(9) 0.0151(9) -0.0031(7) -0.0030(7) -0.0061(7)
C2B 0.0163(9) 0.0194(9) 0.0167(9) -0.0020(7) -0.0020(7) -0.0035(7)
C3B 0.0309(12) 0.0264(11) 0.0198(10) -0.0067(8) 0.0002(9) -0.0094(9)
C4B 0.0215(10) 0.0244(10) 0.0179(9) -0.0004(8) 0.0015(8) -0.0064(8)
C5B 0.0179(10) 0.0315(11) 0.0244(11) -0.0014(9) -0.0016(8) -0.0052(9)
C6B 0.0192(9) 0.0151(9) 0.0171(9) -0.0020(7) 0.0005(7) -0.0079(7)
C7B 0.0213(10) 0.0172(9) 0.0192(9) -0.0029(7) -0.0036(8) -0.0073(8)
C8B 0.0333(12) 0.0220(10) 0.0175(9) -0.0034(8) -0.0058(8) -0.0123(9)
C9B 0.0311(11) 0.0274(11) 0.0149(9) -0.0057(8) 0.0048(8) -0.0140(9)
C10B 0.0242(10) 0.0212(10) 0.0212(10) -0.0052(8) 0.0020(8) -0.0107(8)
C11B 0.0247(11) 0.0312(12) 0.0257(11) -0.0083(9) 0.0054(9) -0.0099(9)
C12B 0.0185(10) 0.0326(12) 0.0352(12) -0.0073(10) 0.0011(9) -0.0055(9)
C13B 0.0194(10) 0.0314(11) 0.0258(11) -0.0031(9) -0.0033(8) -0.0081(9)
C14B 0.0202(10) 0.0178(9) 0.0179(9) -0.0030(7) -0.0005(7) -0.0091(8)
C15B 0.0244(10) 0.0122(8) 0.0171(9) -0.0021(7) -0.0011(8) -0.0039(7)
C16B 0.0262(10) 0.0150(9) 0.0182(9) -0.0008(7) -0.0018(8) -0.0048(8)
C17B 0.0319(12) 0.0182(10) 0.0180(10) -0.0010(8) -0.0038(8) -0.0040(8)
C18B 0.0335(12) 0.0202(10) 0.0168(10) 0.0017(8) 0.0039(8) -0.0056(9)
C19B 0.0231(10) 0.0186(10) 0.0265(11) -0.0024(8) 0.0037(8) -0.0066(8)
C20B 0.0256(10) 0.0149(9) 0.0216(10) -0.0028(7) -0.0011(8) -0.0055(8)
C21B 0.0273(11) 0.0230(10) 0.0184(10) 0.0005(8) -0.0050(8) -0.0066(9)
C22B 0.0349(13) 0.0387(13) 0.0277(12) -0.0013(10) -0.0111(10) -0.0128(11)
C23B 0.0258(11) 0.0310(12) 0.0293(12) -0.0064(9) -0.0002(9) -0.0029(9)
C24B 0.0275(11) 0.0257(11) 0.0241(10) -0.0009(8) -0.0033(9) -0.0135(9)
C25B 0.0546(17) 0.0388(14) 0.0366(14) -0.0101(11) -0.0110(12) -0.0218(13)
C26B 0.0302(13) 0.0544(16) 0.0317(13) 0.0022(11) -0.0034(10) -0.0226(12)

loop_
_atom_type_symbol
_atom_type_description
_atom_type_scat_dispersion_real
_atom_type_scat_dispersion_imag
_atom_type_scat_source
C C 0.0033 0.0016 'International Tables Vol C Tables 4.2.6.8 and 6.1.1.4'
H H 0.0000 0.0000 'International Tables Vol C Tables 4.2.6.8 and 6.1.1.4'
N N 0.0061 0.0033 'International Tables Vol C Tables 4.2.6.8 and 6.1.1.4'
Ca Ca 0.2262 0.3064 'International Tables Vol C Tables 4.2.6.8 and 6.1.1.4'

loop_
_geom_angle_atom_site_label_1
_geom_angle_atom_site_label_2
_geom_angle_atom_site_label_3
_geom_angle
N1B Ca1 N1A 145.44(6)
N1B Ca1 N3B 70.76(6)
N1A Ca1 N3B 136.82(6)
N1B Ca1 N3A 104.25(6)
N1A Ca1 N3A 67.72(5)
N3B Ca1 N3A 83.26(6)
N1B Ca1 C15A 126.58(6)
N1A Ca1 C15A 61.06(5)
N3B Ca1 C15A 125.44(6)
N3A Ca1 C15A 126.45(6)
N1B Ca1 C20A 98.07(6)
N1A Ca1 C20A 85.14(6)
N3B Ca1 C20A 119.11(6)
N3A Ca1 C20A 152.86(6)
C15A Ca1 C20A 28.59(6)
N1B Ca1 C16A 138.88(6)
N1A Ca1 C16A 66.33(5)
N3B Ca1 C16A 101.38(6)
N3A Ca1 C16A 115.04(6)
C15A Ca1 C16A 28.23(6)
C20A Ca1 C16A 49.24(6)
N1B Ca1 C19A 84.37(6)
N1A Ca1 C19A 109.26(6)
N3B Ca1 C19A 92.92(6)
N3A Ca1 C19A 168.69(6)
C15A Ca1 C19A 48.39(6)
C20A Ca1 C19A 26.73(6)
C16A Ca1 C19A 55.19(6)
N1B Ca1 C17A 118.33(6)
N1A Ca1 C17A 91.77(6)
N3B Ca1 C17A 77.73(6)
N3A Ca1 C17A 123.18(6)
C15A Ca1 C17A 47.90(6)
C20A Ca1 C17A 55.02(6)
C16A Ca1 C17A 26.43(5)
C19A Ca1 C17A 45.51(6)
N1B Ca1 C14B 50.82(5)
N1A Ca1 C14B 161.21(6)
N3B Ca1 C14B 24.83(5)
N3A Ca1 C14B 102.47(5)
C15A Ca1 C14B 121.27(5)
C20A Ca1 C14B 103.57(6)
C16A Ca1 C14B 106.64(5)
C19A Ca1 C14B 77.11(6)
C17A Ca1 C14B 80.22(5)
N1B Ca1 C18A 93.71(6)
N1A Ca1 C18A 112.37(6)
N3B Ca1 C18A 73.61(6)
N3A Ca1 C18A 144.13(6)
C15A Ca1 C18A 55.77(6)
C20A Ca1 C18A 46.82(6)
C16A Ca1 C18A 46.75(6)
C19A Ca1 C18A 25.61(6)
C17A Ca1 C18A 25.65(6)
C14B Ca1 C18A 65.61(5)
C6A N1A C1A 123.83(16)
C6A N1A Ca1 115.64(12)
C1A N1A Ca1 119.78(12)
C1A N2A C15A 117.42(16)
C13A N3A C14A 118.94(18)
C13A N3A Ca1 124.47(14)
C14A N3A Ca1 114.13(12)
N2A C1A N1A 121.21(17)
N2A C1A C2A 114.76(16)
N1A C1A C2A 123.18(16)
C3A C2A C5A 110.62(17)
C3A C2A C4A 106.97(17)
C5A C2A C4A 107.30(17)
C3A C2A C1A 112.46(16)
C5A C2A C1A 111.95(17)
C4A C2A C1A 107.22(16)
C2A C3A H3AA 109.5
C2A C3A H3AB 109.5
H3AA C3A H3AB 109.5
C2A C3A H3AC 109.5
H3AA C3A H3AC 109.5
H3AB C3A H3AC 109.5
C2A C4A H4AA 109.5
C2A C4A H4AB 109.5
H4AA C4A H4AB 109.5
C2A C4A H4AC 109.5
H4AA C4A H4AC 109.5
H4AB C4A H4AC 109.5
C2A C5A H5AA 109.5
C2A C5A H5AB 109.5
H5AA C5A H5AB 109.5
C2A C5A H5AC 109.5
H5AA C5A H5AC 109.5
H5AB C5A H5AC 109.5
N1A C6A C7A 126.33(18)
N1A C6A C14A 117.09(17)
C7A C6A C14A 116.27(17)
C6A C7A C8A 121.9(2)
C6A C7A H7AA 119.0
C8A C7A H7AA 119.0
C9A C8A C7A 121.9(2)
C9A C8A H8AA 119.1
C7A C8A H8AA 119.1
C8A C9A C10A 119.12(19)
C8A C9A H9AA 120.4
C10A C9A H9AA 120.4
C9A C10A C11A 123.2(2)
C9A C10A C14A 119.62(19)
C11A C10A C14A 117.2(2)
C12A C11A C10A 120.4(2)
C12A C11A H11A 119.8
C10A C11A H11A 119.8
C11A C12A C13A 118.6(2)
C11A C12A H12A 120.7
C13A C12A H12A 120.7
N3A C13A C12A 123.5(2)
N3A C13A H13A 118.3
C12A C13A H13A 118.3
N3A C14A C10A 121.39(18)
N3A C14A C6A 117.82(17)
C10A C14A C6A 120.78(18)
N2A C15A C16A 122.55(17)
N2A C15A C20A 117.49(18)
C16A C15A C20A 119.95(18)
N2A C15A Ca1 107.01(11)
C16A C15A Ca1 82.33(11)
C20A C15A Ca1 80.55(12)
C17A C16A C15A 118.49(19)
C17A C16A C21A 120.22(19)
C15A C16A C21A 121.16(18)
C17A C16A Ca1 82.53(12)
C15A C16A Ca1 69.44(11)
C21A C16A Ca1 121.70(12)
C18A C17A C16A 121.5(2)
C18A C17A Ca1 78.49(12)
C16A C17A Ca1 71.04(11)
C18A C17A H17A 119.3
C16A C17A H17A 119.3
Ca1 C17A H17A 122.4
C19A C18A C17A 119.5(2)
C19A C18A Ca1 74.27(12)
C17A C18A Ca1 75.86(12)
C19A C18A H18A 120.2
C17A C18A H18A 120.2
Ca1 C18A H18A 120.8
C18A C19A C20A 121.5(2)
C18A C19A Ca1 80.12(13)
C20A C19A Ca1 70.84(11)
C18A C19A H19A 119.2
C20A C19A H19A 119.2
Ca1 C19A H19A 120.8
C19A C20A C15A 118.7(2)
C19A C20A C24A 121.71(19)
C15A C20A C24A 119.60(19)
C19A C20A Ca1 82.43(13)
C15A C20A Ca1 70.86(11)
C24A C20A Ca1 118.00(13)
C16A C21A C22A 107.97(17)
C16A C21A C23A 113.31(18)
C22A C21A C23A 111.54(17)
C16A C21A H21A 107.9
C22A C21A H21A 107.9
C23A C21A H21A 107.9
C21A C22A H22A 109.5
C21A C22A H22B 109.5
H22A C22A H22B 109.5
C21A C22A H22C 109.5
H22A C22A H22C 109.5
H22B C22A H22C 109.5
C21A C23A H23A 109.5
C21A C23A H23B 109.5
H23A C23A H23B 109.5
C21A C23A H23C 109.5
H23A C23A H23C 109.5
H23B C23A H23C 109.5
C20A C24A C26A 113.0(2)
C20A C24A C25A 109.70(19)
C26A C24A C25A 110.8(2)
C20A C24A H24A 107.7
C26A C24A H24A 107.7
C25A C24A H24A 107.7
C24A C25A H25A 109.5
C24A C25A H25B 109.5
H25A C25A H25B 109.5
C24A C25A H25C 109.5
H25A C25A H25C 109.5
H25B C25A H25C 109.5
C24A C26A H26A 109.5
C24A C26A H26B 109.5
H26A C26A H26B 109.5
C24A C26A H26C 109.5
H26A C26A H26C 109.5
H26B C26A H26C 109.5
C1B N1B C6B 120.10(16)
C1B N1B Ca1 132.95(12)
C6B N1B Ca1 106.55(12)
C1B N2B C15B 128.36(17)
C13B N3B C14B 119.04(18)
C13B N3B Ca1 127.05(14)
C14B N3B Ca1 107.47(12)
N2B C1B N1B 132.22(18)
N2B C1B C2B 111.85(16)
N1B C1B C2B 115.90(16)
C3B C2B C4B 108.21(16)
C3B C2B C5B 109.00(17)
C4B C2B C5B 107.87(17)
C3B C2B C1B 109.38(16)
C4B C2B C1B 114.68(16)
C5B C2B C1B 107.59(16)
C2B C3B H3BA 109.5
C2B C3B H3BB 109.5
H3BA C3B H3BB 109.5
C2B C3B H3BC 109.5
H3BA C3B H3BC 109.5
H3BB C3B H3BC 109.5
C2B C4B H4BA 109.5
C2B C4B H4BB 109.5
H4BA C4B H4BB 109.5
C2B C4B H4BC 109.5
H4BA C4B H4BC 109.5
H4BB C4B H4BC 109.5
C2B C5B H5BA 109.5
C2B C5B H5BB 109.5
H5BA C5B H5BB 109.5
C2B C5B H5BC 109.5
H5BA C5B H5BC 109.5
H5BB C5B H5BC 109.5
C7B C6B N1B 124.66(18)
C7B C6B C14B 116.21(17)
N1B C6B C14B 119.04(17)
C6B C7B C8B 122.22(19)
C6B C7B H7BA 118.9
C8B C7B H7BA 118.9
C9B C8B C7B 121.32(19)
C9B C8B H8BA 119.3
C7B C8B H8BA 119.3
C8B C9B C10B 119.19(19)
C8B C9B H9BA 120.4
C10B C9B H9BA 120.4
C9B C10B C11B 122.72(19)
C9B C10B C14B 119.78(19)
C11B C10B C14B 117.49(19)
C12B C11B C10B 120.4(2)
C12B C11B H11B 119.8
C10B C11B H11B 119.8
C11B C12B C13B 118.5(2)
C11B C12B H12B 120.7
C13B C12B H12B 120.7
N3B C13B C12B 123.3(2)
N3B C13B H13B 118.3
C12B C13B H13B 118.3
N3B C14B C10B 121.07(18)
N3B C14B C6B 118.09(17)
C10B C14B C6B 120.82(18)
N3B C14B Ca1 47.70(10)
C10B C14B Ca1 154.43(14)
C6B C14B Ca1 74.78(11)
N2B C15B C20B 122.24(18)
N2B C15B C16B 117.35(18)
C20B C15B C16B 120.16(18)
C17B C16B C15B 118.7(2)
C17B C16B C21B 122.62(19)
C15B C16B C21B 118.65(17)
C18B C17B C16B 121.2(2)
C18B C17B H17B 119.4
C16B C17B H17B 119.4
C17B C18B C19B 119.76(19)
C17B C18B H18B 120.1
C19B C18B H18B 120.1
C18B C19B C20B 121.6(2)
C18B C19B H19B 119.2
C20B C19B H19B 119.2
C19B C20B C15B 118.30(19)
C19B C20B C24B 122.08(19)
C15B C20B C24B 119.55(18)
C16B C21B C22B 114.00(18)
C16B C21B C23B 110.63(18)
C22B C21B C23B 109.70(18)
C16B C21B H21B 107.4
C22B C21B H21B 107.4
C23B C21B H21B 107.4
C21B C22B H22D 109.5
C21B C22B H22E 109.5
H22D C22B H22E 109.5
C21B C22B H22F 109.5
H22D C22B H22F 109.5
H22E C22B H22F 109.5
C21B C23B H23D 109.5
C21B C23B H23E 109.5
H23D C23B H23E 109.5
C21B C23B H23F 109.5
H23D C23B H23F 109.5
H23E C23B H23F 109.5
C26B C24B C20B 114.80(18)
C26B C24B C25B 110.8(2)
C20B C24B C25B 109.13(18)
C26B C24B H24B 107.3
C20B C24B H24B 107.3
C25B C24B H24B 107.3
C24B C25B H25D 109.5
C24B C25B H25E 109.5
H25D C25B H25E 109.5
C24B C25B H25F 109.5
H25D C25B H25F 109.5
H25E C25B H25F 109.5
C24B C26B H26D 109.5
C24B C26B H26E 109.5
H26D C26B H26E 109.5
C24B C26B H26F 109.5
H26D C26B H26F 109.5
H26E C26B H26F 109.5

loop_
_geom_bond_atom_site_label_1
_geom_bond_atom_site_label_2
_geom_bond_distance
Ca1 N1B 2.3645(16)
Ca1 N1A 2.4049(16)
Ca1 N3B 2.4167(17)
Ca1 N3A 2.4530(17)
Ca1 C15A 2.8046(19)
Ca1 C20A 2.928(2)
Ca1 C16A 2.9687(19)
Ca1 C19A 3.073(2)
Ca1 C17A 3.112(2)
Ca1 C14B 3.1169(19)
Ca1 C18A 3.145(2)
N1A C6A 1.367(2)
N1A C1A 1.382(2)
N2A C1A 1.301(2)
N2A C15A 1.411(3)
N3A C13A 1.323(3)
N3A C14A 1.368(3)
C1A C2A 1.554(3)
C2A C3A 1.533(3)
C2A C5A 1.540(3)
C2A C4A 1.541(3)
C3A H3AA 0.9800
C3A H3AB 0.9800
C3A H3AC 0.9800
C4A H4AA 0.9800
C4A H4AB 0.9800
C4A H4AC 0.9800
C5A H5AA 0.9800
C5A H5AB 0.9800
C5A H5AC 0.9800
C6A C7A 1.394(3)
C6A C14A 1.445(3)
C7A C8A 1.407(3)
C7A H7AA 0.9500
C8A C9A 1.366(3)
C8A H8AA 0.9500
C9A C10A 1.412(3)
C9A H9AA 0.9500
C10A C11A 1.416(3)
C10A C14A 1.428(3)
C11A C12A 1.365(3)
C11A H11A 0.9500
C12A C13A 1.405(3)
C12A H12A 0.9500
C13A H13A 0.9500
C15A C16A 1.417(3)
C15A C20A 1.421(3)
C16A C17A 1.397(3)
C16A C21A 1.513(3)
C17A C18A 1.389(3)
C17A H17A 0.9500
C18A C19A 1.380(3)
C18A H18A 0.9500
C19A C20A 1.394(3)
C19A H19A 0.9500
C20A C24A 1.525(3)
C21A C22A 1.535(3)
C21A C23A 1.535(3)
C21A H21A 1.0000
C22A H22A 0.9800
C22A H22B 0.9800
C22A H22C 0.9800
C23A H23A 0.9800
C23A H23B 0.9800
C23A H23C 0.9800
C24A C26A 1.533(3)
C24A C25A 1.542(3)
C24A H24A 1.0000
C25A H25A 0.9800
C25A H25B 0.9800
C25A H25C 0.9800
C26A H26A 0.9800
C26A H26B 0.9800
C26A H26C 0.9800
N1B C1B 1.371(2)
N1B C6B 1.399(2)
N2B C1B 1.302(2)
N2B C15B 1.396(2)
N3B C13B 1.327(3)
N3B C14B 1.372(3)
C1B C2B 1.547(3)
C2B C3B 1.531(3)
C2B C4B 1.530(3)
C2B C5B 1.536(3)
C3B H3BA 0.9800
C3B H3BB 0.9800
C3B H3BC 0.9800
C4B H4BA 0.9800
C4B H4BB 0.9800
C4B H4BC 0.9800
C5B H5BA 0.9800
C5B H5BB 0.9800
C5B H5BC 0.9800
C6B C7B 1.392(3)
C6B C14B 1.441(3)
C7B C8B 1.406(3)
C7B H7BA 0.9500
C8B C9B 1.366(3)
C8B H8BA 0.9500
C9B C10B 1.413(3)
C9B H9BA 0.9500
C10B C11B 1.414(3)
C10B C14B 1.419(3)
C11B C12B 1.365(3)
C11B H11B 0.9500
C12B C13B 1.399(3)
C12B H12B 0.9500
C13B H13B 0.9500
C15B C20B 1.412(3)
C15B C16B 1.418(3)
C16B C17B 1.392(3)
C16B C21B 1.518(3)
C17B C18B 1.381(3)
C17B H17B 0.9500
C18B C19B 1.383(3)
C18B H18B 0.9500
C19B C20B 1.395(3)
C19B H19B 0.9500
C20B C24B 1.527(3)
C21B C22B 1.534(3)
C21B C23B 1.536(3)
C21B H21B 1.0000
C22B H22D 0.9800
C22B H22E 0.9800
C22B H22F 0.9800
C23B H23D 0.9800
C23B H23E 0.9800
C23B H23F 0.9800
C24B C26B 1.522(3)
C24B C25B 1.534(3)
C24B H24B 1.0000
C25B H25D 0.9800
C25B H25E 0.9800
C25B H25F 0.9800
C26B H26D 0.9800
C26B H26E 0.9800
C26B H26F 0.9800
